data_4509749
loop_
_publ_author_name
'Liu, Lin'
'Li, Zifeng'
'Wang, Baolan'
'Li, Gang'
'Wang, Lipeng'
'Meng, Xiangru'
'He, Zhanhang'

_publ_section_title
;
 Polymeric Frameworks Constructed from Bulky Carboxylates and
 4,4&#x2032;-Bipyridine Linkages: Synthesis, Crystal Structures, and
 Properties
;
_journal_issue 12
_journal_name_full 'Crystal Growth &amp; Design'
_journal_page_first 5244
_journal_paper_doi 10.1021/cg9007747
_journal_volume 9
_journal_year 2009
_chemical_formula_sum 'C37 H32 Cd N4 O5'
_chemical_formula_weight 725.07
_chemical_name_systematic
; 
 ? 
;
_space_group_IT_number 2
_symmetry_cell_setting triclinic
_symmetry_space_group_name_Hall '-P 1'
_symmetry_space_group_name_H-M 'P -1'
_atom_sites_solution_hydrogens geom
_atom_sites_solution_primary direct
_atom_sites_solution_secondary difmap
_audit_creation_method SHELXL-97
_cell_angle_alpha 73.87(3)
_cell_angle_beta 76.66(3)
_cell_angle_gamma 66.00(3)
_cell_formula_units_Z 2
_cell_length_a 9.7268(19)
_cell_length_b 11.548(2)
_cell_length_c 16.675(3)
_cell_measurement_reflns_used 5338
_cell_measurement_temperature 293(2)
_cell_measurement_theta_max 27.5029
_cell_measurement_theta_min 3.2165
_cell_volume 1628.9(7)
_computing_cell_refinement CrystalClear
_computing_data_collection CrystalClear
_computing_data_reduction CrystalClear
_computing_publication_material 'CrystalStructure 3.7.0'
_computing_structure_refinement 'SHELXL-97 (Sheldrick, 1997)'
_computing_structure_solution 'SHELXS-97 (Sheldrick, 1990)'
_diffrn_ambient_temperature 293(2)
_diffrn_detector_area_resol_mean 28.5714
_diffrn_measured_fraction_theta_full 0.992
_diffrn_measured_fraction_theta_max 0.992
_diffrn_measurement_device_type 'Rigaku Saturn'
_diffrn_measurement_method \w
_diffrn_radiation_monochromator graphite
_diffrn_radiation_source 'fine-focus sealed tube'
_diffrn_radiation_type MoK\a
_diffrn_radiation_wavelength 0.71073
_diffrn_reflns_av_R_equivalents 0.0278
_diffrn_reflns_av_sigmaI/netI 0.0369
_diffrn_reflns_limit_h_max 12
_diffrn_reflns_limit_h_min -12
_diffrn_reflns_limit_k_max 14
_diffrn_reflns_limit_k_min -14
_diffrn_reflns_limit_l_max 21
_diffrn_reflns_limit_l_min -21
_diffrn_reflns_number 19718
_diffrn_reflns_theta_full 27.49
_diffrn_reflns_theta_max 27.49
_diffrn_reflns_theta_min 3.06
_exptl_absorpt_coefficient_mu 0.720
_exptl_absorpt_correction_T_max 0.8813
_exptl_absorpt_correction_T_min 0.8693
_exptl_absorpt_correction_type multi-scan
_exptl_crystal_colour Colorless
_exptl_crystal_density_diffrn 1.478
_exptl_crystal_density_method 'not measured'
_exptl_crystal_description Prism
_exptl_crystal_F_000 740
_exptl_crystal_size_max 0.20
_exptl_crystal_size_mid 0.20
_exptl_crystal_size_min 0.18
_refine_diff_density_max 0.619
_refine_diff_density_min -0.640
_refine_diff_density_rms 0.066
_refine_ls_extinction_method none
_refine_ls_goodness_of_fit_ref 1.009
_refine_ls_hydrogen_treatment none
_refine_ls_matrix_type full
_refine_ls_number_parameters 426
_refine_ls_number_reflns 7426
_refine_ls_number_restraints 1
_refine_ls_restrained_S_all 1.011
_refine_ls_R_factor_all 0.0408
_refine_ls_R_factor_gt 0.0361
_refine_ls_shift/su_max 0.000
_refine_ls_shift/su_mean 0.000
_refine_ls_structure_factor_coef Fsqd
_refine_ls_weighting_details 'calc w=1/[\s^2^(Fo^2^)+(0.0486P)^2^+0.4434P] where P=(Fo^2^+2Fc^2^)/3'
_refine_ls_weighting_scheme calc
_refine_ls_wR_factor_gt 0.0838
_refine_ls_wR_factor_ref 0.0874
_reflns_number_gt 6768
_reflns_number_total 7426
_reflns_threshold_expression >2sigma(I)
_cod_data_source_file cg9007747sup1.cif
_cod_data_source_block z
_cod_depositor_comments
;
The following automatic conversions were performed:

'_symmetry_cell_setting' value 'Triclinic' changed to 'triclinic'
according to /home/saulius/struct/CIF-dictionaries/cif_core.dic
dictionary named 'cif_core.dic' version 2.4.2 from
2011-04-26.

'_exptl_absorpt_correction_type' value 'Multi-scan'
changed to 'multi-scan' according to
/home/saulius/struct/CIF-dictionaries/cif_core.dic dictionary named
'cif_core.dic' version 2.4.2 from 2011-04-26.

Automatic conversion script
Id: cif_fix_values 1891 2012-01-12 08:04:46Z andrius 
;
_cod_original_cell_volume 1628.9(5)
_cod_original_sg_symbol_H-M P-1
_cod_database_code 4509749

loop_
_symmetry_equiv_pos_as_xyz
'x, y, z'
'-x, -y, -z'

loop_
_atom_site_label
_atom_site_type_symbol
_atom_site_fract_x
_atom_site_fract_y
_atom_site_fract_z
_atom_site_U_iso_or_equiv
_atom_site_adp_type
_atom_site_occupancy
_atom_site_symmetry_multiplicity
_atom_site_calc_flag
_atom_site_refinement_flags
Cd1 Cd 0.128095(17) 0.535832(14) 0.055622(10) 0.02986(7) Uani 1 1 d .
N1 N 0.3111(2) 0.33326(18) 0.05338(12) 0.0315(4) Uani 1 1 d .
N2 N 0.9283(2) -0.26793(19) 0.06189(14) 0.0391(5) Uani 1 1 d .
N3 N 0.0557(3) 0.6231(3) 0.34529(17) 0.0678(8) Uani 1 1 d .
H3A H 0.0328 0.5867 0.3145 0.081 Uiso 1 1 calc R
N4 N 0.3433(4) 0.7652(3) -0.21534(16) 0.0714(9) Uani 1 1 d .
H4A H 0.3466 0.7294 -0.1628 0.086 Uiso 1 1 calc R
O1 O 0.1207(2) 0.5352(2) 0.20279(12) 0.0477(5) Uani 1 1 d .
O2 O 0.2974(2) 0.5859(2) 0.11058(12) 0.0509(5) Uani 1 1 d .
O3 O 0.2332(2) 0.62708(18) -0.07856(11) 0.0423(4) Uani 1 1 d .
O4 O 0.0589(2) 0.55942(17) -0.08676(11) 0.0410(4) Uani 1 1 d .
O5 O 0.2239(7) 0.8998(5) 0.1807(4) 0.212(3) Uani 1 1 d D
H5 H 0.2663 0.8391 0.2170 0.317 Uiso 1 1 calc R
C1 C 0.2336(3) 0.5696(2) 0.18458(16) 0.0363(5) Uani 1 1 d .
C2 C 0.2928(3) 0.5907(3) 0.25234(17) 0.0403(6) Uani 1 1 d .
C3 C 0.4430(3) 0.5818(3) 0.2386(2) 0.0547(7) Uani 1 1 d .
H3B H 0.5023 0.5625 0.1882 0.066 Uiso 1 1 calc R
C4 C 0.5068(4) 0.6006(4) 0.2974(3) 0.0701(10) Uani 1 1 d .
H4B H 0.6071 0.5952 0.2866 0.084 Uiso 1 1 calc R
C5 C 0.4197(4) 0.6273(4) 0.3721(2) 0.0706(10) Uani 1 1 d .
H5A H 0.4620 0.6392 0.4125 0.085 Uiso 1 1 calc R
C6 C 0.2696(4) 0.6370(4) 0.3883(2) 0.0675(9) Uani 1 1 d .
H6A H 0.2120 0.6561 0.4391 0.081 Uiso 1 1 calc R
C7 C 0.2033(3) 0.6183(3) 0.32909(18) 0.0494(7) Uani 1 1 d .
C8 C -0.0619(4) 0.6795(3) 0.40539(18) 0.0553(8) Uani 1 1 d .
C9 C -0.0780(4) 0.7910(4) 0.4287(2) 0.0687(9) Uani 1 1 d .
H9A H -0.0053 0.8285 0.4065 0.082 Uiso 1 1 calc R
C10 C -0.2010(5) 0.8470(4) 0.4847(2) 0.0807(11) Uani 1 1 d .
H10A H -0.2107 0.9219 0.4997 0.097 Uiso 1 1 calc R
C11 C -0.3084(5) 0.7926(5) 0.5179(2) 0.0838(12) Uani 1 1 d .
H11A H -0.3910 0.8304 0.5556 0.101 Uiso 1 1 calc R
C12 C -0.2938(4) 0.6815(5) 0.4955(2) 0.0797(12) Uani 1 1 d .
H12A H -0.3665 0.6441 0.5183 0.096 Uiso 1 1 calc R
C13 C -0.1719(4) 0.6258(4) 0.4395(2) 0.0678(9) Uani 1 1 d .
H13A H -0.1634 0.5513 0.4243 0.081 Uiso 1 1 calc R
C14 C 0.1522(3) 0.6153(2) -0.12185(15) 0.0320(5) Uani 1 1 d .
C15 C 0.1635(3) 0.6676(2) -0.21508(15) 0.0352(5) Uani 1 1 d .
C16 C 0.0789(3) 0.6452(3) -0.26131(17) 0.0435(6) Uani 1 1 d .
H16A H 0.0181 0.5976 -0.2334 0.052 Uiso 1 1 calc R
C17 C 0.0814(4) 0.6907(3) -0.34684(19) 0.0572(8) Uani 1 1 d .
H17A H 0.0242 0.6736 -0.3765 0.069 Uiso 1 1 calc R
C18 C 0.1712(4) 0.7625(4) -0.3877(2) 0.0641(9) Uani 1 1 d .
H18A H 0.1737 0.7944 -0.4455 0.077 Uiso 1 1 calc R
C19 C 0.2562(4) 0.7876(3) -0.34451(18) 0.0623(9) Uani 1 1 d .
H19A H 0.3156 0.8361 -0.3734 0.075 Uiso 1 1 calc R
C20 C 0.2551(3) 0.7410(3) -0.25701(16) 0.0453(6) Uani 1 1 d .
C21 C 0.4293(3) 0.8450(3) -0.25254(16) 0.0458(7) Uani 1 1 d .
C22 C 0.5850(4) 0.7932(3) -0.26051(19) 0.0543(7) Uani 1 1 d .
H22A H 0.6357 0.7045 -0.2437 0.065 Uiso 1 1 calc R
C23 C 0.6664(4) 0.8750(4) -0.2941(2) 0.0714(10) Uani 1 1 d .
H23A H 0.7719 0.8409 -0.2994 0.086 Uiso 1 1 calc R
C24 C 0.5913(5) 1.0056(4) -0.3192(2) 0.0705(11) Uani 1 1 d .
H24A H 0.6460 1.0600 -0.3412 0.085 Uiso 1 1 calc R
C25 C 0.4396(5) 1.0550(4) -0.3123(2) 0.0737(10) Uani 1 1 d .
H25A H 0.3896 1.1435 -0.3304 0.088 Uiso 1 1 calc R
C26 C 0.3577(4) 0.9772(3) -0.2790(2) 0.0631(8) Uani 1 1 d .
H26A H 0.2522 1.0134 -0.2740 0.076 Uiso 1 1 calc R
C27 C 0.2911(3) 0.2211(2) 0.08852(16) 0.0350(5) Uani 1 1 d .
H27A H 0.1936 0.2234 0.1114 0.042 Uiso 1 1 calc R
C28 C 0.4089(3) 0.1020(2) 0.09240(16) 0.0340(5) Uani 1 1 d .
H28A H 0.3896 0.0263 0.1170 0.041 Uiso 1 1 calc R
C29 C 0.5555(3) 0.0956(2) 0.05950(15) 0.0314(5) Uani 1 1 d .
C30 C 0.5755(3) 0.2123(2) 0.02293(18) 0.0401(6) Uani 1 1 d .
H30A H 0.6719 0.2128 -0.0003 0.048 Uiso 1 1 calc R
C31 C 0.4526(3) 0.3273(2) 0.02099(17) 0.0395(6) Uani 1 1 d .
H31A H 0.4687 0.4043 -0.0039 0.047 Uiso 1 1 calc R
C32 C 0.6854(3) -0.0296(2) 0.06281(16) 0.0335(5) Uani 1 1 d .
C33 C 0.6749(3) -0.1445(2) 0.11457(17) 0.0436(6) Uani 1 1 d .
H33A H 0.5861 -0.1438 0.1506 0.052 Uiso 1 1 calc R
C34 C 0.7982(3) -0.2596(3) 0.11176(18) 0.0482(7) Uani 1 1 d .
H34A H 0.7893 -0.3352 0.1467 0.058 Uiso 1 1 calc R
C35 C 0.9394(3) -0.1585(2) 0.0135(2) 0.0449(6) Uani 1 1 d .
H35A H 1.0305 -0.1624 -0.0210 0.054 Uiso 1 1 calc R
C36 C 0.8232(3) -0.0395(2) 0.01166(19) 0.0432(6) Uani 1 1 d .
H36A H 0.8367 0.0342 -0.0237 0.052 Uiso 1 1 calc R
C37 C 0.0709(8) 0.9533(8) 0.2097(5) 0.239(6) Uani 1 1 d D
H37A H 0.0571 0.9408 0.2700 0.358 Uiso 1 1 calc R
H37B H 0.0164 0.9118 0.1938 0.358 Uiso 1 1 calc R
H37C H 0.0329 1.0443 0.1854 0.358 Uiso 1 1 calc R

loop_
_atom_site_aniso_label
_atom_site_aniso_U_11
_atom_site_aniso_U_22
_atom_site_aniso_U_33
_atom_site_aniso_U_23
_atom_site_aniso_U_13
_atom_site_aniso_U_12
Cd1 0.02655(10) 0.02181(9) 0.03461(11) -0.00742(6) -0.00466(7) -0.00096(7)
N1 0.0255(10) 0.0243(9) 0.0387(11) -0.0075(8) -0.0051(8) -0.0021(8)
N2 0.0324(11) 0.0265(10) 0.0493(13) -0.0140(9) -0.0086(10) 0.0041(8)
N3 0.0611(17) 0.104(2) 0.0587(17) -0.0436(16) 0.0089(14) -0.0425(17)
N4 0.104(2) 0.102(2) 0.0397(14) 0.0137(14) -0.0224(15) -0.080(2)
O1 0.0524(12) 0.0617(13) 0.0408(10) -0.0137(9) -0.0043(9) -0.0316(10)
O2 0.0524(12) 0.0658(13) 0.0411(11) -0.0142(9) -0.0009(9) -0.0289(11)
O3 0.0462(11) 0.0474(11) 0.0346(9) -0.0015(8) -0.0081(8) -0.0218(9)
O4 0.0377(10) 0.0395(10) 0.0438(10) -0.0053(8) -0.0008(8) -0.0167(8)
O5 0.268(7) 0.131(4) 0.241(7) 0.070(4) -0.094(6) -0.118(5)
C1 0.0364(13) 0.0276(12) 0.0433(14) -0.0094(10) -0.0083(11) -0.0074(10)
C2 0.0404(14) 0.0397(14) 0.0441(14) -0.0101(11) -0.0108(12) -0.0145(12)
C3 0.0455(17) 0.0598(19) 0.0630(19) -0.0201(15) -0.0104(14) -0.0171(15)
C4 0.054(2) 0.085(3) 0.087(3) -0.030(2) -0.0226(19) -0.0246(19)
C5 0.076(2) 0.084(3) 0.071(2) -0.0250(19) -0.033(2) -0.029(2)
C6 0.079(2) 0.086(3) 0.0513(19) -0.0247(17) -0.0158(17) -0.034(2)
C7 0.0542(17) 0.0531(17) 0.0474(16) -0.0140(13) -0.0100(13) -0.0220(14)
C8 0.0563(18) 0.074(2) 0.0364(15) -0.0154(14) -0.0022(13) -0.0243(16)
C9 0.079(2) 0.086(3) 0.0482(18) -0.0223(18) 0.0001(17) -0.036(2)
C10 0.091(3) 0.093(3) 0.059(2) -0.034(2) -0.007(2) -0.026(2)
C11 0.077(3) 0.113(4) 0.053(2) -0.031(2) 0.0033(19) -0.023(3)
C12 0.064(2) 0.106(3) 0.059(2) -0.008(2) 0.0056(18) -0.034(2)
C13 0.064(2) 0.077(2) 0.063(2) -0.0168(18) 0.0009(17) -0.0302(19)
C14 0.0274(12) 0.0244(11) 0.0361(12) -0.0071(9) -0.0014(10) -0.0025(9)
C15 0.0342(13) 0.0330(12) 0.0359(13) -0.0071(10) -0.0038(10) -0.0104(10)
C16 0.0428(15) 0.0459(15) 0.0452(15) -0.0072(12) -0.0077(12) -0.0200(13)
C17 0.070(2) 0.067(2) 0.0487(17) -0.0096(15) -0.0202(16) -0.0348(18)
C18 0.087(3) 0.079(2) 0.0361(15) -0.0028(15) -0.0144(16) -0.043(2)
C19 0.085(2) 0.081(2) 0.0376(15) 0.0028(15) -0.0116(16) -0.055(2)
C20 0.0559(17) 0.0539(17) 0.0344(13) -0.0036(12) -0.0074(12) -0.0311(14)
C21 0.0602(18) 0.0544(17) 0.0331(13) 0.0000(12) -0.0093(12) -0.0356(15)
C22 0.063(2) 0.0504(17) 0.0472(16) -0.0106(13) -0.0129(15) -0.0149(15)
C23 0.055(2) 0.109(3) 0.059(2) -0.022(2) -0.0018(17) -0.038(2)
C24 0.100(3) 0.084(3) 0.0503(19) -0.0023(18) -0.0058(19) -0.066(3)
C25 0.099(3) 0.051(2) 0.073(2) 0.0079(17) -0.025(2) -0.037(2)
C26 0.0555(19) 0.060(2) 0.068(2) -0.0053(16) -0.0144(16) -0.0174(16)
C27 0.0261(12) 0.0313(12) 0.0437(14) -0.0092(10) -0.0035(10) -0.0062(10)
C28 0.0314(12) 0.0233(11) 0.0440(14) -0.0056(10) -0.0058(10) -0.0072(10)
C29 0.0285(12) 0.0244(11) 0.0378(13) -0.0122(9) -0.0069(10) -0.0012(9)
C30 0.0255(12) 0.0276(12) 0.0598(17) -0.0111(11) 0.0014(11) -0.0047(10)
C31 0.0322(13) 0.0253(11) 0.0548(16) -0.0088(11) 0.0003(11) -0.0071(10)
C32 0.0292(12) 0.0250(11) 0.0446(14) -0.0133(10) -0.0082(10) -0.0025(10)
C33 0.0382(14) 0.0294(12) 0.0441(15) -0.0075(11) 0.0056(12) 0.0005(11)
C34 0.0486(16) 0.0272(12) 0.0479(16) -0.0037(11) 0.0015(13) 0.0000(11)
C35 0.0284(13) 0.0311(13) 0.0721(19) -0.0166(12) -0.0031(13) -0.0058(10)
C36 0.0303(13) 0.0253(12) 0.0700(18) -0.0131(12) -0.0035(12) -0.0058(10)
C37 0.113(5) 0.200(8) 0.185(7) 0.062(6) 0.087(5) 0.036(5)

loop_
_atom_type_symbol
_atom_type_description
_atom_type_scat_dispersion_real
_atom_type_scat_dispersion_imag
_atom_type_scat_source
C C 0.0033 0.0016 'International Tables Vol C Tables 4.2.6.8 and 6.1.1.4'
H H 0.0000 0.0000 'International Tables Vol C Tables 4.2.6.8 and 6.1.1.4'
Cd Cd -0.8075 1.2024 'International Tables Vol C Tables 4.2.6.8 and 6.1.1.4'
N N 0.0061 0.0033 'International Tables Vol C Tables 4.2.6.8 and 6.1.1.4'
O O 0.0106 0.0060 'International Tables Vol C Tables 4.2.6.8 and 6.1.1.4'

loop_
_geom_angle_atom_site_label_1
_geom_angle_atom_site_label_2
_geom_angle_atom_site_label_3
_geom_angle
_geom_angle_site_symmetry_1
_geom_angle_site_symmetry_3
N1 Cd1 N2 175.17(7) . 1_465
N1 Cd1 O2 88.36(8) . .
N2 Cd1 O2 95.31(8) 1_465 .
N1 Cd1 O4 88.39(7) . 2_565
N2 Cd1 O4 86.81(7) 1_465 2_565
O2 Cd1 O4 146.26(7) . 2_565
N1 Cd1 O3 92.68(8) . .
N2 Cd1 O3 90.76(8) 1_465 .
O2 Cd1 O3 85.31(7) . .
O4 Cd1 O3 128.39(7) 2_565 .
N1 Cd1 O1 97.45(8) . .
N2 Cd1 O1 82.25(8) 1_465 .
O2 Cd1 O1 53.90(7) . .
O4 Cd1 O1 93.34(7) 2_565 .
O3 Cd1 O1 137.35(6) . .
N1 Cd1 O4 93.33(7) . .
N2 Cd1 O4 86.06(8) 1_465 .
O2 Cd1 O4 137.89(6) . .
O4 Cd1 O4 75.84(7) 2_565 .
O3 Cd1 O4 52.58(6) . .
O1 Cd1 O4 164.51(6) . .
C27 N1 C31 117.3(2) . .
C27 N1 Cd1 125.52(16) . .
C31 N1 Cd1 116.88(15) . .
C34 N2 C35 117.2(2) . .
C34 N2 Cd1 122.27(17) . 1_645
C35 N2 Cd1 120.51(17) . 1_645
C7 N3 C8 128.5(3) . .
C7 N3 H3A 115.7 . .
C8 N3 H3A 115.7 . .
C20 N4 C21 124.6(2) . .
C20 N4 H4A 117.7 . .
C21 N4 H4A 117.7 . .
C1 O1 Cd1 91.03(16) . .
C1 O2 Cd1 94.17(16) . .
C14 O3 Cd1 97.38(15) . .
C14 O4 Cd1 165.80(17) . 2_565
C14 O4 Cd1 90.03(15) . .
Cd1 O4 Cd1 104.16(7) 2_565 .
C37 O5 H5 109.5 . .
O2 C1 O1 120.9(2) . .
O2 C1 C2 119.2(2) . .
O1 C1 C2 119.9(2) . .
C3 C2 C7 119.1(3) . .
C3 C2 C1 118.2(3) . .
C7 C2 C1 122.8(2) . .
C4 C3 C2 122.1(3) . .
C4 C3 H3B 119.0 . .
C2 C3 H3B 119.0 . .
C5 C4 C3 118.9(3) . .
C5 C4 H4B 120.6 . .
C3 C4 H4B 120.6 . .
C4 C5 C6 120.9(3) . .
C4 C5 H5A 119.6 . .
C6 C5 H5A 119.6 . .
C5 C6 C7 120.8(3) . .
C5 C6 H6A 119.6 . .
C7 C6 H6A 119.6 . .
N3 C7 C6 121.6(3) . .
N3 C7 C2 120.1(3) . .
C6 C7 C2 118.3(3) . .
C13 C8 C9 118.4(3) . .
C13 C8 N3 118.6(3) . .
C9 C8 N3 123.0(3) . .
C10 C9 C8 120.7(4) . .
C10 C9 H9A 119.7 . .
C8 C9 H9A 119.7 . .
C11 C10 C9 120.3(4) . .
C11 C10 H10A 119.9 . .
C9 C10 H10A 119.9 . .
C10 C11 C12 119.7(4) . .
C10 C11 H11A 120.1 . .
C12 C11 H11A 120.1 . .
C13 C12 C11 120.2(4) . .
C13 C12 H12A 119.9 . .
C11 C12 H12A 119.9 . .
C12 C13 C8 120.7(4) . .
C12 C13 H13A 119.6 . .
C8 C13 H13A 119.6 . .
O3 C14 O4 119.9(2) . .
O3 C14 C15 120.7(2) . .
O4 C14 C15 119.4(2) . .
C16 C15 C20 119.0(2) . .
C16 C15 C14 118.7(2) . .
C20 C15 C14 122.3(2) . .
C17 C16 C15 122.5(3) . .
C17 C16 H16A 118.7 . .
C15 C16 H16A 118.7 . .
C16 C17 C18 118.3(3) . .
C16 C17 H17A 120.8 . .
C18 C17 H17A 120.8 . .
C19 C18 C17 121.2(3) . .
C19 C18 H18A 119.4 . .
C17 C18 H18A 119.4 . .
C18 C19 C20 121.0(3) . .
C18 C19 H19A 119.5 . .
C20 C19 H19A 119.5 . .
N4 C20 C19 120.0(3) . .
N4 C20 C15 122.0(2) . .
C19 C20 C15 118.0(3) . .
C22 C21 C26 118.8(3) . .
C22 C21 N4 120.6(3) . .
C26 C21 N4 120.5(3) . .
C21 C22 C23 119.3(3) . .
C21 C22 H22A 120.3 . .
C23 C22 H22A 120.3 . .
C24 C23 C22 120.2(3) . .
C24 C23 H23A 119.9 . .
C22 C23 H23A 119.9 . .
C25 C24 C23 120.1(3) . .
C25 C24 H24A 120.0 . .
C23 C24 H24A 120.0 . .
C24 C25 C26 120.8(4) . .
C24 C25 H25A 119.6 . .
C26 C25 H25A 119.6 . .
C25 C26 C21 120.8(3) . .
C25 C26 H26A 119.6 . .
C21 C26 H26A 119.6 . .
N1 C27 C28 123.0(2) . .
N1 C27 H27A 118.5 . .
C28 C27 H27A 118.5 . .
C27 C28 C29 119.8(2) . .
C27 C28 H28A 120.1 . .
C29 C28 H28A 120.1 . .
C28 C29 C30 116.9(2) . .
C28 C29 C32 121.8(2) . .
C30 C29 C32 121.3(2) . .
C31 C30 C29 120.0(2) . .
C31 C30 H30A 120.0 . .
C29 C30 H30A 120.0 . .
N1 C31 C30 122.9(2) . .
N1 C31 H31A 118.5 . .
C30 C31 H31A 118.5 . .
C36 C32 C33 116.4(2) . .
C36 C32 C29 121.4(2) . .
C33 C32 C29 122.1(2) . .
C34 C33 C32 119.4(2) . .
C34 C33 H33A 120.3 . .
C32 C33 H33A 120.3 . .
N2 C34 C33 123.6(3) . .
N2 C34 H34A 118.2 . .
C33 C34 H34A 118.2 . .
N2 C35 C36 123.5(2) . .
N2 C35 H35A 118.2 . .
C36 C35 H35A 118.2 . .
C35 C36 C32 119.9(2) . .
C35 C36 H36A 120.1 . .
C32 C36 H36A 120.1 . .
O5 C37 H37A 109.5 . .
O5 C37 H37B 109.5 . .
H37A C37 H37B 109.5 . .
O5 C37 H37C 109.5 . .
H37A C37 H37C 109.5 . .
H37B C37 H37C 109.5 . .

loop_
_geom_bond_atom_site_label_1
_geom_bond_atom_site_label_2
_geom_bond_distance
_geom_bond_site_symmetry_2
Cd1 N1 2.296(2) .
Cd1 N2 2.319(2) 1_465
Cd1 O2 2.377(2) .
Cd1 O4 2.3797(18) 2_565
Cd1 O3 2.3817(19) .
Cd1 O1 2.4363(19) .
Cd1 O4 2.5283(19) .
N1 C27 1.337(3) .
N1 C31 1.339(3) .
N2 C34 1.328(3) .
N2 C35 1.328(3) .
N2 Cd1 2.319(2) 1_645
N3 C7 1.379(4) .
N3 C8 1.402(4) .
N3 H3A 0.8600 .
N4 C20 1.369(4) .
N4 C21 1.416(4) .
N4 H4A 0.8600 .
O1 C1 1.261(3) .
O2 C1 1.247(3) .
O3 C14 1.250(3) .
O4 C14 1.267(3) .
O4 Cd1 2.3797(18) 2_565
O5 C37 1.384(6) .
O5 H5 0.8200 .
C1 C2 1.496(4) .
C2 C3 1.390(4) .
C2 C7 1.408(4) .
C3 C4 1.379(4) .
C3 H3B 0.9300 .
C4 C5 1.370(5) .
C4 H4B 0.9300 .
C5 C6 1.386(5) .
C5 H5A 0.9300 .
C6 C7 1.401(4) .
C6 H6A 0.9300 .
C8 C13 1.384(5) .
C8 C9 1.385(5) .
C9 C10 1.382(5) .
C9 H9A 0.9300 .
C10 C11 1.365(6) .
C10 H10A 0.9300 .
C11 C12 1.378(6) .
C11 H11A 0.9300 .
C12 C13 1.376(5) .
C12 H12A 0.9300 .
C13 H13A 0.9300 .
C14 C15 1.499(3) .
C15 C16 1.383(4) .
C15 C20 1.414(4) .
C16 C17 1.374(4) .
C16 H16A 0.9300 .
C17 C18 1.384(5) .
C17 H17A 0.9300 .
C18 C19 1.367(4) .
C18 H18A 0.9300 .
C19 C20 1.407(4) .
C19 H19A 0.9300 .
C21 C22 1.372(4) .
C21 C26 1.383(4) .
C22 C23 1.394(5) .
C22 H22A 0.9300 .
C23 C24 1.370(5) .
C23 H23A 0.9300 .
C24 C25 1.338(6) .
C24 H24A 0.9300 .
C25 C26 1.361(5) .
C25 H25A 0.9300 .
C26 H26A 0.9300 .
C27 C28 1.383(3) .
C27 H27A 0.9300 .
C28 C29 1.384(3) .
C28 H28A 0.9300 .
C29 C30 1.389(3) .
C29 C32 1.480(3) .
C30 C31 1.377(3) .
C30 H30A 0.9300 .
C31 H31A 0.9300 .
C32 C36 1.393(4) .
C32 C33 1.396(4) .
C33 C34 1.385(3) .
C33 H33A 0.9300 .
C34 H34A 0.9300 .
C35 C36 1.377(3) .
C35 H35A 0.9300 .
C36 H36A 0.9300 .
C37 H37A 0.9600 .
C37 H37B 0.9600 .
C37 H37C 0.9600 .

loop_
_geom_hbond_atom_site_label_D
_geom_hbond_atom_site_label_H
_geom_hbond_atom_site_label_A
_geom_hbond_distance_DH
_geom_hbond_distance_HA
_geom_hbond_distance_DA
_geom_hbond_angle_DHA
N3 H3A O1 0.86 2.01 2.684(3) 135.1
N4 H4A O3 0.86 2.00 2.671(3) 133.8

loop_
_geom_torsion_atom_site_label_1
_geom_torsion_atom_site_label_2
_geom_torsion_atom_site_label_3
_geom_torsion_atom_site_label_4
_geom_torsion
_geom_torsion_site_symmetry_1
_geom_torsion_site_symmetry_4
N2 Cd1 N1 C27 -12.6(9) 1_465 .
O2 Cd1 N1 C27 126.8(2) . .
O4 Cd1 N1 C27 -19.6(2) 2_565 .
O3 Cd1 N1 C27 -147.9(2) . .
O1 Cd1 N1 C27 73.6(2) . .
O4 Cd1 N1 C27 -95.3(2) . .
N2 Cd1 N1 C31 174.0(8) 1_465 .
O2 Cd1 N1 C31 -46.58(19) . .
O4 Cd1 N1 C31 167.02(19) 2_565 .
O3 Cd1 N1 C31 38.65(19) . .
O1 Cd1 N1 C31 -99.83(19) . .
O4 Cd1 N1 C31 91.30(19) . .
N1 Cd1 O1 C1 83.10(16) . .
N2 Cd1 O1 C1 -101.77(16) 1_465 .
O2 Cd1 O1 C1 0.63(14) . .
O4 Cd1 O1 C1 171.91(15) 2_565 .
O3 Cd1 O1 C1 -19.1(2) . .
O4 Cd1 O1 C1 -143.1(2) . .
N1 Cd1 O2 C1 -101.10(16) . .
N2 Cd1 O2 C1 75.75(17) 1_465 .
O4 Cd1 O2 C1 -16.5(2) 2_565 .
O3 Cd1 O2 C1 166.07(16) . .
O1 Cd1 O2 C1 -0.64(14) . .
O4 Cd1 O2 C1 165.74(13) . .
N1 Cd1 O3 C14 94.20(15) . .
N2 Cd1 O3 C14 -82.40(15) 1_465 .
O2 Cd1 O3 C14 -177.67(15) . .
O4 Cd1 O3 C14 4.13(17) 2_565 .
O1 Cd1 O3 C14 -161.76(13) . .
O4 Cd1 O3 C14 2.06(13) . .
N1 Cd1 O4 C14 -92.84(14) . .
N2 Cd1 O4 C14 91.96(14) 1_465 .
O2 Cd1 O4 C14 -1.60(18) . .
O4 Cd1 O4 C14 179.67(17) 2_565 .
O3 Cd1 O4 C14 -2.01(13) . .
O1 Cd1 O4 C14 133.0(2) . .
N1 Cd1 O4 Cd1 87.49(8) . 2_565
N2 Cd1 O4 Cd1 -87.70(8) 1_465 2_565
O2 Cd1 O4 Cd1 178.73(8) . 2_565
O4 Cd1 O4 Cd1 0.0 2_565 2_565
O3 Cd1 O4 Cd1 178.32(10) . 2_565
O1 Cd1 O4 Cd1 -46.7(2) . 2_565
Cd1 O2 C1 O1 1.2(3) . .
Cd1 O2 C1 C2 -179.1(2) . .
Cd1 O1 C1 O2 -1.1(3) . .
Cd1 O1 C1 C2 179.1(2) . .
O2 C1 C2 C3 -22.8(4) . .
O1 C1 C2 C3 157.0(3) . .
O2 C1 C2 C7 157.7(3) . .
O1 C1 C2 C7 -22.6(4) . .
C7 C2 C3 C4 -0.8(5) . .
C1 C2 C3 C4 179.6(3) . .
C2 C3 C4 C5 0.8(6) . .
C3 C4 C5 C6 -0.7(6) . .
C4 C5 C6 C7 0.7(6) . .
C8 N3 C7 C6 19.5(6) . .
C8 N3 C7 C2 -162.1(3) . .
C5 C6 C7 N3 177.8(3) . .
C5 C6 C7 C2 -0.6(5) . .
C3 C2 C7 N3 -177.7(3) . .
C1 C2 C7 N3 1.8(4) . .
C3 C2 C7 C6 0.7(4) . .
C1 C2 C7 C6 -179.8(3) . .
C7 N3 C8 C13 -149.7(4) . .
C7 N3 C8 C9 34.1(6) . .
C13 C8 C9 C10 0.0(5) . .
N3 C8 C9 C10 176.2(3) . .
C8 C9 C10 C11 0.2(6) . .
C9 C10 C11 C12 0.0(6) . .
C10 C11 C12 C13 -0.3(6) . .
C11 C12 C13 C8 0.5(6) . .
C9 C8 C13 C12 -0.4(5) . .
N3 C8 C13 C12 -176.7(3) . .
Cd1 O3 C14 O4 -3.8(2) . .
Cd1 O3 C14 C15 175.84(18) . .
Cd1 O4 C14 O3 -177.8(5) 2_565 .
Cd1 O4 C14 O3 3.5(2) . .
Cd1 O4 C14 C15 2.6(8) 2_565 .
Cd1 O4 C14 C15 -176.09(18) . .
O3 C14 C15 C16 175.9(2) . .
O4 C14 C15 C16 -4.5(3) . .
O3 C14 C15 C20 -5.4(4) . .
O4 C14 C15 C20 174.2(2) . .
C20 C15 C16 C17 0.6(4) . .
C14 C15 C16 C17 179.4(3) . .
C15 C16 C17 C18 -0.6(5) . .
C16 C17 C18 C19 0.3(6) . .
C17 C18 C19 C20 0.0(6) . .
C21 N4 C20 C19 5.7(6) . .
C21 N4 C20 C15 -175.6(3) . .
C18 C19 C20 N4 178.8(3) . .
C18 C19 C20 C15 0.0(5) . .
C16 C15 C20 N4 -179.0(3) . .
C14 C15 C20 N4 2.2(4) . .
C16 C15 C20 C19 -0.3(4) . .
C14 C15 C20 C19 -179.0(3) . .
C20 N4 C21 C22 -114.4(4) . .
C20 N4 C21 C26 67.7(5) . .
C26 C21 C22 C23 0.6(4) . .
N4 C21 C22 C23 -177.3(3) . .
C21 C22 C23 C24 -0.4(5) . .
C22 C23 C24 C25 -0.5(6) . .
C23 C24 C25 C26 1.1(6) . .
C24 C25 C26 C21 -0.8(6) . .
C22 C21 C26 C25 -0.1(5) . .
N4 C21 C26 C25 177.8(3) . .
C31 N1 C27 C28 -0.1(4) . .
Cd1 N1 C27 C28 -173.48(18) . .
N1 C27 C28 C29 0.6(4) . .
C27 C28 C29 C30 -0.6(4) . .
C27 C28 C29 C32 179.5(2) . .
C28 C29 C30 C31 0.3(4) . .
C32 C29 C30 C31 -179.8(3) . .
C27 N1 C31 C30 -0.3(4) . .
Cd1 N1 C31 C30 173.7(2) . .
C29 C30 C31 N1 0.1(4) . .
C28 C29 C32 C36 163.0(2) . .
C30 C29 C32 C36 -16.9(4) . .
C28 C29 C32 C33 -14.5(4) . .
C30 C29 C32 C33 165.6(2) . .
C36 C32 C33 C34 -0.8(4) . .
C29 C32 C33 C34 176.8(3) . .
C35 N2 C34 C33 1.1(4) . .
Cd1 N2 C34 C33 -177.5(2) 1_645 .
C32 C33 C34 N2 -0.1(5) . .
C34 N2 C35 C36 -1.2(4) . .
Cd1 N2 C35 C36 177.4(2) 1_645 .
N2 C35 C36 C32 0.4(4) . .
C33 C32 C36 C35 0.6(4) . .
C29 C32 C36 C35 -177.0(3) . .
